data_1505524
loop_
_publ_author_name
'Grant, Tina N.'
'West, F. G.'

_publ_section_title
;
 Interrupted nazarov reactions using dichlorocyclopropanes: a novel mode
 of arene trapping.
;
_journal_issue 19
_journal_name_full 'Organic letters'
_journal_page_first 3789
_journal_page_last 3792
_journal_paper_doi 10.1021/ol7015669
_journal_volume 9
_journal_year 2007
_chemical_formula_moiety 'C19 H17 Cl O2'
_chemical_formula_sum 'C19 H17 Cl O2'
_chemical_formula_weight 312.78
_chemical_name_systematic
;

 ?

;
_space_group_IT_number 2
_symmetry_cell_setting triclinic
_symmetry_space_group_name_Hall '-P 1'
_symmetry_space_group_name_H-M 'P -1'
_atom_sites_solution_hydrogens geom
_atom_sites_solution_primary direct
_atom_sites_solution_secondary difmap
_audit_creation_method 'manual editing of SHELXL template'
_cell_angle_alpha 102.0721(9)
_cell_angle_beta 90.4764(9)
_cell_angle_gamma 91.3604(10)
_cell_formula_units_Z 2
_cell_length_a 6.7178(5)
_cell_length_b 10.7213(7)
_cell_length_c 10.9182(7)
_cell_measurement_reflns_used 6278
_cell_measurement_temperature 193(2)
_cell_measurement_theta_max 27.49
_cell_measurement_theta_min 2.42
_cell_volume 768.69(9)
_computing_cell_refinement 'Bruker SAINT (Bruker, 1997)'
_computing_data_collection 'Bruker SMART (Bruker, 1997)'
_computing_data_reduction 'Bruker SAINT (Bruker, 1997)'
_computing_molecular_graphics 'Bruker SHELXTL (Bruker, 1997)'
_computing_publication_material 'Bruker SHELXTL (Bruker, 1997)'
_computing_structure_refinement 'SHELXL-97 (Sheldrick, 1997)'
_computing_structure_solution 'SHELXS-97 (Sheldrick, 1990)'
_diffrn_ambient_temperature 193(2)
_diffrn_detector_area_resol_mean 8.192
_diffrn_measured_fraction_theta_full 0.990
_diffrn_measured_fraction_theta_max 0.990
_diffrn_measurement_device_type 'Bruker PLATFORM diffractometer/SMART 1000 CCD area detector'
_diffrn_measurement_method '\w scans'
_diffrn_radiation_monochromator graphite
_diffrn_radiation_source 'fine-focus sealed tube'
_diffrn_radiation_type MoK\a
_diffrn_radiation_wavelength 0.71073
_diffrn_reflns_av_R_equivalents 0.0081
_diffrn_reflns_av_sigmaI/netI 0.0120
_diffrn_reflns_limit_h_max 8
_diffrn_reflns_limit_h_min -8
_diffrn_reflns_limit_k_max 13
_diffrn_reflns_limit_k_min -13
_diffrn_reflns_limit_l_max 14
_diffrn_reflns_limit_l_min -14
_diffrn_reflns_number 6743
_diffrn_reflns_theta_full 27.52
_diffrn_reflns_theta_max 27.52
_diffrn_reflns_theta_min 1.91
_diffrn_standards_decay_% 0
_diffrn_standards_interval_time 0
_diffrn_standards_number 0
_exptl_absorpt_coefficient_mu 0.253
_exptl_absorpt_correction_T_max 0.9234
_exptl_absorpt_correction_T_min 0.9012
_exptl_absorpt_correction_type integration
_exptl_absorpt_process_details 'Bruker SHELXTL (Bruker, 1997)'
_exptl_crystal_colour colorless
_exptl_crystal_density_diffrn 1.351
_exptl_crystal_density_method 'not measured'
_exptl_crystal_description prism
_exptl_crystal_F_000 328
_exptl_crystal_size_max 0.42
_exptl_crystal_size_mid 0.38
_exptl_crystal_size_min 0.32
_refine_diff_density_max 0.286
_refine_diff_density_min -0.326
_refine_diff_density_rms 0.041
_refine_ls_extinction_method none
_refine_ls_goodness_of_fit_ref 1.096
_refine_ls_hydrogen_treatment constr
_refine_ls_matrix_type full
_refine_ls_number_parameters 199
_refine_ls_number_reflns 3497
_refine_ls_number_restraints 0
_refine_ls_restrained_S_all 1.096
_refine_ls_R_factor_all 0.0374
_refine_ls_R_factor_gt 0.0344
_refine_ls_shift/su_max 0.000
_refine_ls_shift/su_mean 0.000
_refine_ls_structure_factor_coef Fsqd
_refine_ls_weighting_details 'calc w=1/[\s^2^(Fo^2^)+(0.0464P)^2^+0.2310P] where P=(Fo^2^+2Fc^2^)/3'
_refine_ls_weighting_scheme calc
_refine_ls_wR_factor_gt 0.0935
_refine_ls_wR_factor_ref 0.0961
_reflns_number_gt 3177
_reflns_number_total 3497
_reflns_threshold_expression I>2\s(I)
_cod_data_source_file ol7015669-file001.cif
_cod_data_source_block 12e
_cod_depositor_comments
;
The following automatic conversions were performed:

'_symmetry_cell_setting' value 'Triclinic' changed to 'triclinic'
according to /home/saulius/struct/CIF-dictionaries/cif_core.dic
dictionary named 'cif_core.dic' version 2.4.1 from 2010-06-29.

Automatic conversion script
Id: cif_fix_values 1715 2011-07-08 13:25:40Z adriana 
;
_cod_database_code 1505524

loop_
_symmetry_equiv_pos_as_xyz
'x, y, z'
'-x, -y, -z'

loop_
_atom_site_label
_atom_site_type_symbol
_atom_site_fract_x
_atom_site_fract_y
_atom_site_fract_z
_atom_site_U_iso_or_equiv
_atom_site_adp_type
_atom_site_occupancy
_atom_site_symmetry_multiplicity
_atom_site_calc_flag
_atom_site_refinement_flags
Cl Cl 0.31963(6) 0.45369(3) 0.30522(3) 0.04376(12) Uani 1 1 d .
O1 O 0.23852(14) -0.13390(9) -0.01690(8) 0.0360(2) Uani 1 1 d .
O2 O -0.07968(13) 0.35081(9) 0.39923(9) 0.0352(2) Uani 1 1 d .
C1 C 0.11123(16) 0.18137(11) 0.46151(11) 0.0257(2) Uani 1 1 d .
H1 H -0.0001 0.1529 0.5103 0.031 Uiso 1 1 calc R
C2 C 0.14225(17) 0.09105(10) 0.33595(11) 0.0256(2) Uani 1 1 d .
C3 C -0.00556(17) 0.00441(11) 0.27962(11) 0.0282(2) Uani 1 1 d .
H3 H -0.1269 -0.0014 0.3224 0.034 Uiso 1 1 calc R
C4 C 0.01959(18) -0.07387(11) 0.16237(12) 0.0295(2) Uani 1 1 d .
H4 H -0.0824 -0.1333 0.1258 0.035 Uiso 1 1 calc R
C5 C 0.19664(18) -0.06382(11) 0.09936(11) 0.0291(2) Uani 1 1 d .
C6 C 0.34653(18) 0.02198(12) 0.15509(11) 0.0302(3) Uani 1 1 d .
H6 H 0.4677 0.0275 0.1121 0.036 Uiso 1 1 calc R
C7 C 0.32143(17) 0.09955(11) 0.27260(11) 0.0274(2) Uani 1 1 d .
C8 C 0.48883(18) 0.18990(12) 0.33164(12) 0.0333(3) Uani 1 1 d .
H8A H 0.5331 0.2414 0.2710 0.040 Uiso 1 1 calc R
H8B H 0.6030 0.1392 0.3491 0.040 Uiso 1 1 calc R
C9 C 0.43070(17) 0.27987(11) 0.45305(11) 0.0284(2) Uani 1 1 d .
H9 H 0.5515 0.3220 0.4995 0.034 Uiso 1 1 calc R
C10 C 0.27935(17) 0.37942(11) 0.43476(11) 0.0274(2) Uani 1 1 d .
H10 H 0.2823 0.4481 0.5124 0.033 Uiso 1 1 calc R
C11 C 0.07561(17) 0.31031(11) 0.42736(10) 0.0260(2) Uani 1 1 d .
C12 C 0.30973(17) 0.20265(11) 0.53500(11) 0.0277(2) Uani 1 1 d .
H12 H 0.3730 0.1184 0.5306 0.033 Uiso 1 1 calc R
C13 C 0.29718(18) 0.27047(11) 0.67084(11) 0.0284(2) Uani 1 1 d .
C14 C 0.4476(2) 0.25237(13) 0.75379(13) 0.0379(3) Uani 1 1 d .
H14 H 0.5525 0.1965 0.7244 0.046 Uiso 1 1 calc R
C15 C 0.4459(2) 0.31474(16) 0.87824(14) 0.0464(3) Uani 1 1 d .
H15 H 0.5487 0.3006 0.9336 0.056 Uiso 1 1 calc R
C16 C 0.2953(2) 0.39757(14) 0.92263(13) 0.0437(3) Uani 1 1 d .
H16 H 0.2954 0.4412 1.0078 0.052 Uiso 1 1 calc R
C17 C 0.1454(2) 0.41604(13) 0.84190(13) 0.0387(3) Uani 1 1 d .
H17 H 0.0416 0.4727 0.8717 0.046 Uiso 1 1 calc R
C18 C 0.1449(2) 0.35244(12) 0.71716(12) 0.0338(3) Uani 1 1 d .
H18 H 0.0395 0.3650 0.6628 0.041 Uiso 1 1 calc R
C19 C 0.0920(2) -0.22621(13) -0.07594(12) 0.0377(3) Uani 1 1 d .
H19A H 0.1364 -0.2664 -0.1599 0.045 Uiso 1 1 calc R
H19B H -0.0344 -0.1841 -0.0825 0.045 Uiso 1 1 calc R
H19C H 0.0734 -0.2915 -0.0259 0.045 Uiso 1 1 calc R

loop_
_atom_site_aniso_label
_atom_site_aniso_U_11
_atom_site_aniso_U_22
_atom_site_aniso_U_33
_atom_site_aniso_U_23
_atom_site_aniso_U_13
_atom_site_aniso_U_12
Cl 0.0520(2) 0.0444(2) 0.03832(19) 0.01726(15) 0.00304(14) -0.00652(15)
O1 0.0394(5) 0.0355(5) 0.0282(4) -0.0040(4) 0.0034(4) -0.0032(4)
O2 0.0294(4) 0.0351(5) 0.0388(5) 0.0023(4) -0.0043(4) 0.0057(3)
C1 0.0242(5) 0.0248(5) 0.0267(5) 0.0023(4) 0.0024(4) -0.0013(4)
C2 0.0263(5) 0.0221(5) 0.0273(5) 0.0030(4) 0.0012(4) 0.0010(4)
C3 0.0271(5) 0.0245(5) 0.0322(6) 0.0041(4) 0.0036(4) -0.0015(4)
C4 0.0314(6) 0.0229(5) 0.0326(6) 0.0026(4) -0.0010(5) -0.0029(4)
C5 0.0345(6) 0.0247(5) 0.0268(6) 0.0021(4) 0.0009(4) 0.0023(4)
C6 0.0278(6) 0.0309(6) 0.0304(6) 0.0024(5) 0.0044(4) 0.0003(4)
C7 0.0252(5) 0.0257(5) 0.0298(6) 0.0024(4) 0.0012(4) 0.0004(4)
C8 0.0234(5) 0.0355(6) 0.0361(7) -0.0033(5) 0.0037(5) -0.0021(5)
C9 0.0229(5) 0.0301(6) 0.0298(6) 0.0009(4) -0.0003(4) -0.0020(4)
C10 0.0295(6) 0.0264(5) 0.0259(5) 0.0049(4) 0.0005(4) -0.0033(4)
C11 0.0261(5) 0.0260(5) 0.0235(5) -0.0003(4) 0.0010(4) 0.0006(4)
C12 0.0278(5) 0.0253(5) 0.0291(6) 0.0032(4) -0.0012(4) 0.0030(4)
C13 0.0334(6) 0.0242(5) 0.0277(6) 0.0059(4) -0.0026(4) -0.0019(4)
C14 0.0395(7) 0.0375(7) 0.0371(7) 0.0087(5) -0.0071(5) 0.0022(5)
C15 0.0489(8) 0.0537(9) 0.0365(7) 0.0101(6) -0.0149(6) -0.0045(7)
C16 0.0573(9) 0.0424(8) 0.0279(6) 0.0006(5) -0.0040(6) -0.0103(6)
C17 0.0500(8) 0.0325(6) 0.0315(7) 0.0020(5) 0.0044(6) 0.0008(6)
C18 0.0397(7) 0.0323(6) 0.0289(6) 0.0052(5) -0.0011(5) 0.0039(5)
C19 0.0474(7) 0.0315(6) 0.0302(6) -0.0018(5) -0.0012(5) -0.0049(5)

loop_
_atom_type_symbol
_atom_type_description
_atom_type_scat_dispersion_real
_atom_type_scat_dispersion_imag
_atom_type_scat_source
C C 0.0033 0.0016 'International Tables Vol C Tables 4.2.6.8 and 6.1.1.4'
H H 0.0000 0.0000 'International Tables Vol C Tables 4.2.6.8 and 6.1.1.4'
O O 0.0106 0.0060 'International Tables Vol C Tables 4.2.6.8 and 6.1.1.4'
Cl Cl 0.1484 0.1585 'International Tables Vol C Tables 4.2.6.8 and 6.1.1.4'

loop_
_geom_angle_atom_site_label_1
_geom_angle_atom_site_label_2
_geom_angle_atom_site_label_3
_geom_angle
C5 O1 C19 117.46(10)
C2 C1 C11 104.19(9)
C2 C1 C12 109.24(9)
C11 C1 C12 103.62(9)
C3 C2 C7 119.05(10)
C3 C2 C1 121.81(10)
C7 C2 C1 119.07(10)
C4 C3 C2 121.73(11)
C3 C4 C5 118.93(11)
O1 C5 C4 124.62(11)
O1 C5 C6 115.45(11)
C4 C5 C6 119.93(11)
C7 C6 C5 121.00(11)
C6 C7 C2 119.35(11)
C6 C7 C8 119.67(10)
C2 C7 C8 120.97(10)
C7 C8 C9 113.55(10)
C8 C9 C10 113.95(10)
C8 C9 C12 109.02(10)
C10 C9 C12 101.17(9)
C9 C10 C11 105.23(9)
C9 C10 Cl 116.22(8)
C11 C10 Cl 112.29(8)
O2 C11 C1 127.57(11)
O2 C11 C10 125.97(11)
C1 C11 C10 106.46(9)
C13 C12 C1 115.79(10)
C13 C12 C9 113.38(9)
C1 C12 C9 100.37(9)
C18 C13 C14 118.06(12)
C18 C13 C12 123.34(11)
C14 C13 C12 118.58(11)
C15 C14 C13 120.88(13)
C14 C15 C16 120.47(13)
C17 C16 C15 119.30(13)
C16 C17 C18 120.50(13)
C17 C18 C13 120.77(12)

loop_
_geom_bond_atom_site_label_1
_geom_bond_atom_site_label_2
_geom_bond_distance
Cl C10 1.7818(12)
O1 C5 1.3682(14)
O1 C19 1.4284(15)
O2 C11 1.2013(14)
C1 C2 1.5230(15)
C1 C11 1.5288(16)
C1 C12 1.5379(16)
C2 C3 1.3907(16)
C2 C7 1.4038(16)
C3 C4 1.3901(16)
C4 C5 1.3921(17)
C5 C6 1.3936(17)
C6 C7 1.3893(16)
C7 C8 1.5144(16)
C8 C9 1.5270(16)
C9 C10 1.5329(17)
C9 C12 1.5609(17)
C10 C11 1.5342(16)
C12 C13 1.5130(16)
C13 C18 1.3928(17)
C13 C14 1.3950(17)
C14 C15 1.384(2)
C15 C16 1.385(2)
C16 C17 1.378(2)
C17 C18 1.3897(18)

loop_
_geom_torsion_atom_site_label_1
_geom_torsion_atom_site_label_2
_geom_torsion_atom_site_label_3
_geom_torsion_atom_site_label_4
_geom_torsion
C11 C1 C2 C3 -103.67(12)
C12 C1 C2 C3 146.11(11)
C11 C1 C2 C7 73.32(12)
C12 C1 C2 C7 -36.90(14)
C7 C2 C3 C4 0.01(18)
C1 C2 C3 C4 176.99(11)
C2 C3 C4 C5 -0.81(18)
C19 O1 C5 C4 -1.80(18)
C19 O1 C5 C6 177.93(11)
C3 C4 C5 O1 -179.05(11)
C3 C4 C5 C6 1.23(18)
O1 C5 C6 C7 179.38(11)
C4 C5 C6 C7 -0.87(19)
C5 C6 C7 C2 0.06(18)
C5 C6 C7 C8 178.79(11)
C3 C2 C7 C6 0.37(18)
C1 C2 C7 C6 -176.70(11)
C3 C2 C7 C8 -178.34(11)
C1 C2 C7 C8 4.59(17)
C6 C7 C8 C9 173.06(11)
C2 C7 C8 C9 -8.23(17)
C7 C8 C9 C10 -68.40(14)
C7 C8 C9 C12 43.76(14)
C8 C9 C10 C11 82.32(12)
C12 C9 C10 C11 -34.50(11)
C8 C9 C10 Cl -42.60(12)
C12 C9 C10 Cl -159.41(8)
C2 C1 C11 O2 86.67(14)
C12 C1 C11 O2 -159.06(12)
C2 C1 C11 C10 -92.87(10)
C12 C1 C11 C10 21.40(11)
C9 C10 C11 O2 -171.01(11)
Cl C10 C11 O2 -43.67(15)
C9 C10 C11 C1 8.54(12)
Cl C10 C11 C1 135.88(8)
C2 C1 C12 C13 -169.27(10)
C11 C1 C12 C13 80.13(12)
C2 C1 C12 C9 68.29(11)
C11 C1 C12 C9 -42.31(10)
C8 C9 C12 C13 162.78(10)
C10 C9 C12 C13 -76.84(11)
C8 C9 C12 C1 -73.09(11)
C10 C9 C12 C1 47.28(10)
C1 C12 C13 C18 -24.81(16)
C9 C12 C13 C18 90.45(14)
C1 C12 C13 C14 156.55(11)
C9 C12 C13 C14 -88.19(13)
C18 C13 C14 C15 -0.4(2)
C12 C13 C14 C15 178.31(13)
C13 C14 C15 C16 -0.6(2)
C14 C15 C16 C17 0.9(2)
C15 C16 C17 C18 0.0(2)
C16 C17 C18 C13 -1.0(2)
C14 C13 C18 C17 1.22(19)
C12 C13 C18 C17 -177.43(12)
